data_7036089
loop_
_publ_author_name
'Goodwin, Conrad A. P.'
'Smith, Alex'
'Ortu, Fabrizio'
'Vitorica-Yrezabal, I\~nigo J'
'Mills, David P.'

_publ_section_title
;
 Salt metathesis versus protonolysis routes for the synthesis of
 silylamide Hauser base (R2NMgX; X = halogen) and amido-Grignard (R2NMgR)
 complexes.
;
_journal_issue 14
_journal_name_full 'Dalton transactions (Cambridge, England : 2003)'
_journal_page_first 6004
_journal_page_last 6014
_journal_paper_doi 10.1039/c5dt02535d
_journal_volume 45
_journal_year 2016
_chemical_formula_moiety 'C32 H76 Cl2 Mg2 N2 O2 Si4'
_chemical_formula_sum 'C32 H76 Cl2 Mg2 N2 O2 Si4'
_chemical_formula_weight 752.82
_chemical_name_systematic 'bis(tertbutyldimethylsilyl)amido magnesium chloride'
_space_group_crystal_system monoclinic
_space_group_IT_number 14
_space_group_name_Hall '-P 2yn'
_space_group_name_H-M_alt 'P 1 21/n 1'
_symmetry_space_group_name_Hall '-P 2yn'
_symmetry_space_group_name_H-M 'P 1 21/n 1'
_atom_sites_solution_hydrogens geom
_atom_sites_solution_primary direct
_audit_creation_date 2014-10-08
_audit_creation_method
;
Olex2 1.2
(compiled 2014.09.19 svn.r3010 for OlexSys, GUI svn.r4874)
;
_audit_update_record
;
2015-08-03 deposited with the CCDC.
2015-08-05 downloaded from the CCDC.
;
_cell_angle_alpha 90
_cell_angle_beta 99.871(8)
_cell_angle_gamma 90
_cell_formula_units_Z 2
_cell_length_a 9.5683(7)
_cell_length_b 11.3302(15)
_cell_length_c 21.3284(19)
_cell_measurement_reflns_used 1402
_cell_measurement_temperature 150.03(10)
_cell_measurement_theta_max 24.2400
_cell_measurement_theta_min 3.6140
_cell_volume 2278.0(4)
_computing_cell_refinement
;
CrysAlisPro, Agilent Technologies,
Version 1.171.36.32 (release 02-08-2013 CrysAlis171 .NET)
(compiled Aug  2 2013,16:46:58)
;
_computing_data_collection
;
CrysAlisPro, Agilent Technologies,
Version 1.171.36.32 (release 02-08-2013 CrysAlis171 .NET)
(compiled Aug  2 2013,16:46:58)
;
_computing_data_reduction
;
CrysAlisPro, Agilent Technologies,
Version 1.171.36.32 (release 02-08-2013 CrysAlis171 .NET)
(compiled Aug  2 2013,16:46:58)
;
_computing_molecular_graphics 'Olex2 (Dolomanov et al., 2009)'
_computing_publication_material 'Olex2 (Dolomanov et al., 2009)'
_computing_structure_refinement 'ShelXL (Sheldrick, 2008)'
_computing_structure_solution 'ShelXS (Sheldrick, 2008)'
_diffrn_ambient_temperature 150.03(10)
_diffrn_detector_area_resol_mean 8.0714
_diffrn_measured_fraction_theta_full 0.9972
_diffrn_measured_fraction_theta_max 0.9972
_diffrn_measurement_details
;
  1 omega  -93.00   15.00   1.0000    5.0000
omega____ theta____ kappa____ phi______ frames
    -      -21.3597  -19.0000   30.0000 108

  2 omega  -29.00   47.00   1.0000    5.0000
omega____ theta____ kappa____ phi______ frames
    -      -21.3597   57.0000    0.0000 76

  3 omega   20.00   75.00   1.0000    5.0000
omega____ theta____ kappa____ phi______ frames
    -       22.4535 -118.0000  102.0000 55
;
_diffrn_measurement_device_type 'SuperNova, Single source at offset, Eos'
_diffrn_measurement_method '\w scans'
_diffrn_orient_matrix_UB_11 0.0138277000
_diffrn_orient_matrix_UB_12 0.0354680000
_diffrn_orient_matrix_UB_13 0.0277452000
_diffrn_orient_matrix_UB_21 -0.0199944000
_diffrn_orient_matrix_UB_22 0.0510727000
_diffrn_orient_matrix_UB_23 -0.0186744000
_diffrn_orient_matrix_UB_31 -0.0711945000
_diffrn_orient_matrix_UB_32 -0.0074324000
_diffrn_orient_matrix_UB_33 0.0045275000
_diffrn_radiation_monochromator mirror
_diffrn_radiation_type MoK\a
_diffrn_radiation_wavelength 0.71073
_diffrn_reflns_av_R_equivalents 0.0799
_diffrn_reflns_av_unetI/netI 0.1505
_diffrn_reflns_Laue_measured_fraction_full 0.9972
_diffrn_reflns_Laue_measured_fraction_max 0.9972
_diffrn_reflns_limit_h_max 10
_diffrn_reflns_limit_h_min -11
_diffrn_reflns_limit_k_max 11
_diffrn_reflns_limit_k_min -13
_diffrn_reflns_limit_l_max 25
_diffrn_reflns_limit_l_min -15
_diffrn_reflns_number 8828
_diffrn_reflns_point_group_measured_fraction_full 0.9972
_diffrn_reflns_point_group_measured_fraction_max 0.9972
_diffrn_reflns_theta_full 26.000
_diffrn_reflns_theta_max 25.350
_diffrn_reflns_theta_min 3.420
_diffrn_source 'SuperNova (Mo) X-ray Source'
_exptl_absorpt_coefficient_mu 0.303
_exptl_absorpt_correction_T_max 1.000
_exptl_absorpt_correction_T_min 0.972
_exptl_absorpt_correction_type gaussian
_exptl_absorpt_process_details
;
CrysAlisPro, Agilent Technologies,
Version 1.171.36.32 (release 02-08-2013 CrysAlis171 .NET)
(compiled Aug  2 2013,16:46:58)
Numerical absorption correction based on gaussian integration over
            a multifaceted crystal model
;
_exptl_crystal_colour 'clear colourless'
_exptl_crystal_colour_lustre clear
_exptl_crystal_colour_primary colourless
_exptl_crystal_density_diffrn 1.098
_exptl_crystal_description plank
_exptl_crystal_F_000 824
_exptl_crystal_size_max 0.1558
_exptl_crystal_size_mid 0.0587
_exptl_crystal_size_min 0.0426
_refine_diff_density_max 0.736
_refine_diff_density_min -0.620
_refine_diff_density_rms 0.089
_refine_ls_extinction_method none
_refine_ls_goodness_of_fit_ref 1.021
_refine_ls_hydrogen_treatment constr
_refine_ls_matrix_type full
_refine_ls_number_parameters 209
_refine_ls_number_reflns 4175
_refine_ls_number_restraints 18
_refine_ls_restrained_S_all 1.029
_refine_ls_R_factor_all 0.1373
_refine_ls_R_factor_gt 0.0738
_refine_ls_shift/su_max 0.000
_refine_ls_shift/su_mean 0.000
_refine_ls_structure_factor_coef Fsqd
_refine_ls_weighting_details 'w=1/[\s^2^(Fo^2^)+(0.0621P)^2^] where P=(Fo^2^+2Fc^2^)/3'
_refine_ls_weighting_scheme calc
_refine_ls_wR_factor_gt 0.1504
_refine_ls_wR_factor_ref 0.1969
_reflns_Friedel_coverage 0.000
_reflns_number_gt 2311
_reflns_number_total 4175
_reflns_threshold_expression 'I > 2\s(I)'
_cod_data_source_file c5dt02535d2.cif
_cod_data_source_block 01
_cod_depositor_comments 'Adding full bibliography for 7036089--7036100.cif.'
_cod_database_code 7036089
_manchester_internal_coll_name adpm82
_manchester_internal_coll_client CAPG/AS
_manchester_internal_coll_type custom
_manchester_internal_coll_frame_time 5s
_manchester_internal_coll_frame_width 1
_manchester_internal_coll_frame_method '\w scans'
_manchester_internal_coll_user CAPG/FO
_manchester_internal_coll_date 8/10/14
_manchester_internal_process_user CAPG
_manchester_internal_process_date 8/10/14
_manchester_internal_solution_user CAPG
_manchester_internal_solution_date 8/10/14
_manchester_internal_refinement_user CAPG
_manchester_internal_refinement_date 8/10/2014
_manchester_internal_validation_user IVY
_manchester_internal_validation_date 24/04/2015
_manchester_internal_archive_date 24/04/2015
_shelxl_version_number 2014/6
_chemical_oxdiff_formula MgNSi2ClC12H30OC4H8
_shelx_space_group_comment
;
The symmetry employed for this shelxl refinement is uniquely defined
by the following loop, which should always be used as a source of
symmetry information in preference to the above space-group names.
They are only intended as comments.
;
_reflns_odcompleteness_completeness 99.72
_reflns_odcompleteness_iscentric 1
_reflns_odcompleteness_theta 27.82
_olex2_refinement_description
;
1. Fixed Uiso
 At 1.2 times of:
  All C(H,H) groups
 At 1.5 times of:
  All C(H,H,H) groups
2. Uiso/Uaniso restraints and constraints
C13 \\sim C14 \\sim C15 \\sim C16: within 1.7A with sigma of 0.004 and sigma
for terminal atoms of 0.008
3.a Secondary CH2 refined with riding coordinates:
 C13(H13A,H13B), C14(H14A,H14B), C16(H16A,H16B), C15(H15A,H15B)
3.b Idealised Me refined as rotating group:
 C5(H5A,H5B,H5C), C2(H2A,H2B,H2C), C12(H12A,H12B,H12C), C11(H11A,H11B,H11C),
 C3(H3A,H3B,H3C), C8(H8A,H8B,H8C), C4(H4A,H4B,H4C), C10(H10A,H10B,H10C), C9(H9A,
 H9B,H9C), C6(H6A,H6B,H6C)
;
_olex2_exptl_crystal_mounting_method 'Fomblin on microscope slide.'
_olex2_submission_special_instructions 'No special instructions were received'

loop_
_space_group_symop_operation_xyz
'x, y, z'
'-x+1/2, y+1/2, -z+1/2'
'-x, -y, -z'
'x-1/2, -y-1/2, z-1/2'

loop_
_atom_site_label
_atom_site_type_symbol
_atom_site_fract_x
_atom_site_fract_y
_atom_site_fract_z
_atom_site_U_iso_or_equiv
_atom_site_adp_type
_atom_site_occupancy
_atom_site_site_symmetry_order
_atom_site_calc_flag
_atom_site_refinement_flags_posn
Cl1 Cl 0.66474(12) 0.01097(12) 0.04150(6) 0.0291(4) Uani 1 1 d .
Si1 Si 0.18615(13) 0.15130(14) 0.11611(6) 0.0247(4) Uani 1 1 d .
Si2 Si 0.49056(13) 0.21311(15) 0.17877(6) 0.0264(4) Uani 1 1 d .
Mg1 Mg 0.43070(16) 0.01414(16) 0.06985(8) 0.0246(4) Uani 1 1 d .
O1 O 0.4234(3) -0.1570(3) 0.09528(16) 0.0351(10) Uani 1 1 d .
N1 N 0.3678(4) 0.1362(4) 0.12662(17) 0.0243(10) Uani 1 1 d .
C5 C 0.1017(5) 0.0097(5) 0.0840(2) 0.0308(13) Uani 1 1 d .
H5A H 0.1455 -0.0170 0.0493 0.046 Uiso 1 1 calc GR
H5B H 0.0023 0.0223 0.0693 0.046 Uiso 1 1 calc GR
H5C H 0.1140 -0.0489 0.1171 0.046 Uiso 1 1 calc GR
C7 C 0.5974(5) 0.1117(6) 0.2406(2) 0.0353(14) Uani 1 1 d .
C1 C 0.1114(5) 0.2747(5) 0.0579(2) 0.0304(13) Uani 1 1 d .
C2 C 0.1442(5) 0.2530(6) -0.0083(2) 0.0428(16) Uani 1 1 d .
H2A H 0.2451 0.2545 -0.0068 0.064 Uiso 1 1 calc GR
H2B H 0.1007 0.3134 -0.0366 0.064 Uiso 1 1 calc GR
H2C H 0.1077 0.1773 -0.0233 0.064 Uiso 1 1 calc GR
C12 C 0.4187(5) 0.3318(5) 0.2268(2) 0.0406(16) Uani 1 1 d .
H12A H 0.3528 0.3802 0.1990 0.061 Uiso 1 1 calc GR
H12B H 0.4955 0.3797 0.2477 0.061 Uiso 1 1 calc GR
H12C H 0.3712 0.2958 0.2580 0.061 Uiso 1 1 calc GR
C11 C 0.6184(5) 0.2909(5) 0.1347(2) 0.0344(14) Uani 1 1 d .
H11A H 0.6651 0.2340 0.1121 0.052 Uiso 1 1 calc GR
H11B H 0.6877 0.3325 0.1645 0.052 Uiso 1 1 calc GR
H11C H 0.5674 0.3460 0.1050 0.052 Uiso 1 1 calc GR
C3 C -0.0509(5) 0.2822(5) 0.0531(3) 0.0392(15) Uani 1 1 d .
H3A H -0.0926 0.2075 0.0393 0.059 Uiso 1 1 calc GR
H3B H -0.0877 0.3422 0.0230 0.059 Uiso 1 1 calc GR
H3C H -0.0736 0.3015 0.0940 0.059 Uiso 1 1 calc GR
C8 C 0.6792(6) 0.0176(5) 0.2098(3) 0.0423(16) Uani 1 1 d .
H8A H 0.6137 -0.0298 0.1813 0.063 Uiso 1 1 calc GR
H8B H 0.7311 -0.0317 0.2423 0.063 Uiso 1 1 calc GR
H8C H 0.7442 0.0555 0.1866 0.063 Uiso 1 1 calc GR
C4 C 0.1719(6) 0.3948(5) 0.0814(3) 0.0449(16) Uani 1 1 d .
H4A H 0.1473 0.4114 0.1223 0.067 Uiso 1 1 calc GR
H4B H 0.1330 0.4549 0.0517 0.067 Uiso 1 1 calc GR
H4C H 0.2732 0.3936 0.0849 0.067 Uiso 1 1 calc GR
C10 C 0.7064(6) 0.1827(6) 0.2872(3) 0.0513(18) Uani 1 1 d .
H10A H 0.7732 0.2190 0.2644 0.077 Uiso 1 1 calc GR
H10B H 0.7556 0.1307 0.3191 0.077 Uiso 1 1 calc GR
H10C H 0.6583 0.2426 0.3072 0.077 Uiso 1 1 calc GR
C13 C 0.3759(7) -0.2103(6) 0.1496(3) 0.0520(15) Uani 1 1 d .
H13A H 0.2998 -0.1646 0.1624 0.062 Uiso 1 1 calc R
H13B H 0.4532 -0.2163 0.1853 0.062 Uiso 1 1 calc R
C9 C 0.4983(6) 0.0482(6) 0.2798(3) 0.0498(17) Uani 1 1 d .
H9A H 0.4489 0.1057 0.3008 0.075 Uiso 1 1 calc GR
H9B H 0.5536 -0.0017 0.3110 0.075 Uiso 1 1 calc GR
H9C H 0.4309 0.0011 0.2520 0.075 Uiso 1 1 calc GR
C14 C 0.3258(7) -0.3273(6) 0.1271(3) 0.0616(14) Uani 1 1 d .
H14A H 0.2264 -0.3244 0.1079 0.074 Uiso 1 1 calc R
H14B H 0.3373 -0.3831 0.1621 0.074 Uiso 1 1 calc R
C16 C 0.4756(7) -0.2521(6) 0.0603(3) 0.0553(15) Uani 1 1 d .
H16A H 0.5784 -0.2552 0.0701 0.066 Uiso 1 1 calc R
H16B H 0.4477 -0.2392 0.0149 0.066 Uiso 1 1 calc R
C15 C 0.4155(7) -0.3629(6) 0.0786(3) 0.0549(14) Uani 1 1 d .
H15A H 0.4898 -0.4171 0.0969 0.066 Uiso 1 1 calc R
H15B H 0.3579 -0.4003 0.0421 0.066 Uiso 1 1 calc R
C6 C 0.1147(5) 0.1765(6) 0.1922(2) 0.0410(16) Uani 1 1 d .
H6A H 0.1641 0.1265 0.2251 0.062 Uiso 1 1 calc GR
H6B H 0.0153 0.1582 0.1855 0.062 Uiso 1 1 calc GR
H6C H 0.1284 0.2576 0.2048 0.062 Uiso 1 1 calc GR

loop_
_atom_site_aniso_label
_atom_site_aniso_U_11
_atom_site_aniso_U_22
_atom_site_aniso_U_33
_atom_site_aniso_U_23
_atom_site_aniso_U_13
_atom_site_aniso_U_12
Cl1 0.0248(6) 0.0342(9) 0.0296(7) -0.0030(6) 0.0083(5) -0.0012(6)
Si1 0.0206(7) 0.0273(10) 0.0271(8) -0.0040(7) 0.0069(5) -0.0025(7)
Si2 0.0230(7) 0.0265(10) 0.0303(8) -0.0050(7) 0.0063(6) -0.0027(7)
Mg1 0.0252(9) 0.0231(11) 0.0269(9) 0.0009(8) 0.0087(7) 0.0006(8)
O1 0.044(2) 0.032(3) 0.035(2) 0.0064(19) 0.0224(17) 0.0030(19)
N1 0.021(2) 0.026(3) 0.027(2) -0.004(2) 0.0070(16) 0.000(2)
C5 0.030(3) 0.028(4) 0.034(3) -0.008(3) 0.003(2) -0.005(3)
C7 0.033(3) 0.039(4) 0.033(3) 0.001(3) 0.003(2) 0.000(3)
C1 0.023(3) 0.033(4) 0.035(3) -0.008(3) 0.006(2) -0.003(3)
C2 0.051(4) 0.036(4) 0.042(3) 0.002(3) 0.008(3) 0.008(3)
C12 0.035(3) 0.048(5) 0.039(3) -0.020(3) 0.004(2) -0.005(3)
C11 0.037(3) 0.032(4) 0.035(3) -0.006(3) 0.007(2) -0.013(3)
C3 0.025(3) 0.032(4) 0.058(4) 0.002(3) 0.003(2) 0.000(3)
C8 0.037(3) 0.038(4) 0.049(4) -0.002(3) -0.001(3) 0.008(3)
C4 0.044(3) 0.025(4) 0.062(4) 0.003(3) 0.001(3) -0.004(3)
C10 0.050(3) 0.050(5) 0.048(4) -0.004(3) -0.011(3) 0.005(3)
C13 0.078(3) 0.037(3) 0.047(3) 0.005(3) 0.030(3) -0.017(3)
C9 0.056(4) 0.048(5) 0.045(4) 0.013(3) 0.005(3) -0.001(3)
C14 0.092(3) 0.042(3) 0.055(3) 0.000(3) 0.026(3) -0.023(3)
C16 0.078(3) 0.030(3) 0.067(3) 0.002(3) 0.039(3) 0.002(3)
C15 0.077(3) 0.031(3) 0.061(3) 0.000(3) 0.024(2) -0.008(3)
C6 0.037(3) 0.058(5) 0.033(3) -0.002(3) 0.019(2) -0.006(3)

loop_
_atom_type_symbol
_atom_type_description
_atom_type_scat_dispersion_real
_atom_type_scat_dispersion_imag
_atom_type_scat_source
C C 0.0033 0.0016 'International Tables Vol C Tables 4.2.6.8 and 6.1.1.4'
H H 0.0000 0.0000 'International Tables Vol C Tables 4.2.6.8 and 6.1.1.4'
Cl Cl 0.1484 0.1585 'International Tables Vol C Tables 4.2.6.8 and 6.1.1.4'
Mg Mg 0.0486 0.0363 'International Tables Vol C Tables 4.2.6.8 and 6.1.1.4'
N N 0.0061 0.0033 'International Tables Vol C Tables 4.2.6.8 and 6.1.1.4'
O O 0.0106 0.0060 'International Tables Vol C Tables 4.2.6.8 and 6.1.1.4'
Si Si 0.0817 0.0704 'International Tables Vol C Tables 4.2.6.8 and 6.1.1.4'

loop_
_exptl_crystal_face_index_h
_exptl_crystal_face_index_k
_exptl_crystal_face_index_l
_exptl_crystal_face_perp_dist
_exptl_oxdiff_crystal_face_indexfrac_h
_exptl_oxdiff_crystal_face_indexfrac_k
_exptl_oxdiff_crystal_face_indexfrac_l
_exptl_oxdiff_crystal_face_x
_exptl_oxdiff_crystal_face_y
_exptl_oxdiff_crystal_face_z
12 0 -17 0.0710 12.0000 -0.0000 -17.0000 -0.3057 0.0775 -0.9313
-13 -1 13 0.0614 -13.0000 -1.0000 13.0000 0.1455 -0.0339 0.9918
1 6 27 0.0197 1.0000 6.0000 27.0000 0.9758 -0.2178 0.0065
-1 -6 -27 0.0295 -1.0000 -6.0000 -27.0000 -0.9758 0.2178 -0.0065
0 -13 16 0.0100 0.0000 -13.0000 16.0000 -0.0172 -0.9627 0.1691
-1 13 -16 0.0264 -1.0000 13.0000 -16.0000 0.0033 0.9827 -0.0979

loop_
_geom_angle_atom_site_label_1
_geom_angle_atom_site_label_2
_geom_angle_atom_site_label_3
_geom_angle
_geom_angle_site_symmetry_1
_geom_angle_site_symmetry_3
Mg1 Cl1 Mg1 92.15(6) 3_655 .
N1 Si1 C5 109.0(2) . .
N1 Si1 C1 114.3(2) . .
N1 Si1 C6 114.1(2) . .
C5 Si1 C1 107.3(2) . .
C5 Si1 C6 104.3(2) . .
C6 Si1 C1 107.2(2) . .
N1 Si2 C7 111.7(2) . .
N1 Si2 C12 116.2(2) . .
N1 Si2 C11 110.2(2) . .
C12 Si2 C7 104.8(3) . .
C11 Si2 C7 108.0(2) . .
C11 Si2 C12 105.3(3) . .
Cl1 Mg1 Cl1 87.85(6) 3_655 .
O1 Mg1 Cl1 97.28(13) . 3_655
O1 Mg1 Cl1 97.41(11) . .
N1 Mg1 Cl1 123.38(13) . .
N1 Mg1 Cl1 125.18(14) . 3_655
N1 Mg1 O1 118.33(16) . .
C13 O1 Mg1 130.3(3) . .
C13 O1 C16 106.6(4) . .
C16 O1 Mg1 123.1(3) . .
Si1 N1 Mg1 113.1(2) . .
Si2 N1 Si1 126.8(2) . .
Si2 N1 Mg1 120.11(19) . .
Si1 C5 H5A 109.5 . .
Si1 C5 H5B 109.5 . .
Si1 C5 H5C 109.5 . .
H5A C5 H5B 109.5 . .
H5A C5 H5C 109.5 . .
H5B C5 H5C 109.5 . .
C8 C7 Si2 112.0(4) . .
C8 C7 C10 107.5(4) . .
C8 C7 C9 108.3(5) . .
C10 C7 Si2 110.8(4) . .
C10 C7 C9 107.7(4) . .
C9 C7 Si2 110.4(3) . .
C2 C1 Si1 111.6(4) . .
C2 C1 C3 108.3(4) . .
C2 C1 C4 108.7(5) . .
C3 C1 Si1 110.0(4) . .
C4 C1 Si1 111.0(4) . .
C4 C1 C3 107.1(5) . .
C1 C2 H2A 109.5 . .
C1 C2 H2B 109.5 . .
C1 C2 H2C 109.5 . .
H2A C2 H2B 109.5 . .
H2A C2 H2C 109.5 . .
H2B C2 H2C 109.5 . .
Si2 C12 H12A 109.5 . .
Si2 C12 H12B 109.5 . .
Si2 C12 H12C 109.5 . .
H12A C12 H12B 109.5 . .
H12A C12 H12C 109.5 . .
H12B C12 H12C 109.5 . .
Si2 C11 H11A 109.5 . .
Si2 C11 H11B 109.5 . .
Si2 C11 H11C 109.5 . .
H11A C11 H11B 109.5 . .
H11A C11 H11C 109.5 . .
H11B C11 H11C 109.5 . .
C1 C3 H3A 109.5 . .
C1 C3 H3B 109.5 . .
C1 C3 H3C 109.5 . .
H3A C3 H3B 109.5 . .
H3A C3 H3C 109.5 . .
H3B C3 H3C 109.5 . .
C7 C8 H8A 109.5 . .
C7 C8 H8B 109.5 . .
C7 C8 H8C 109.5 . .
H8A C8 H8B 109.5 . .
H8A C8 H8C 109.5 . .
H8B C8 H8C 109.5 . .
C1 C4 H4A 109.5 . .
C1 C4 H4B 109.5 . .
C1 C4 H4C 109.5 . .
H4A C4 H4B 109.5 . .
H4A C4 H4C 109.5 . .
H4B C4 H4C 109.5 . .
C7 C10 H10A 109.5 . .
C7 C10 H10B 109.5 . .
C7 C10 H10C 109.5 . .
H10A C10 H10B 109.5 . .
H10A C10 H10C 109.5 . .
H10B C10 H10C 109.5 . .
O1 C13 H13A 110.9 . .
O1 C13 H13B 110.9 . .
O1 C13 C14 104.3(5) . .
H13A C13 H13B 108.9 . .
C14 C13 H13A 110.9 . .
C14 C13 H13B 110.9 . .
C7 C9 H9A 109.5 . .
C7 C9 H9B 109.5 . .
C7 C9 H9C 109.5 . .
H9A C9 H9B 109.5 . .
H9A C9 H9C 109.5 . .
H9B C9 H9C 109.5 . .
C13 C14 H14A 110.5 . .
C13 C14 H14B 110.5 . .
C13 C14 C15 106.0(5) . .
H14A C14 H14B 108.7 . .
C15 C14 H14A 110.5 . .
C15 C14 H14B 110.5 . .
O1 C16 H16A 110.0 . .
O1 C16 H16B 110.0 . .
O1 C16 C15 108.4(5) . .
H16A C16 H16B 108.4 . .
C15 C16 H16A 110.0 . .
C15 C16 H16B 110.0 . .
C14 C15 H15A 110.9 . .
C14 C15 H15B 110.9 . .
C16 C15 C14 104.4(6) . .
C16 C15 H15A 110.9 . .
C16 C15 H15B 110.9 . .
H15A C15 H15B 108.9 . .
Si1 C6 H6A 109.5 . .
Si1 C6 H6B 109.5 . .
Si1 C6 H6C 109.5 . .
H6A C6 H6B 109.5 . .
H6A C6 H6C 109.5 . .
H6B C6 H6C 109.5 . .

loop_
_geom_bond_atom_site_label_1
_geom_bond_atom_site_label_2
_geom_bond_distance
_geom_bond_site_symmetry_2
Cl1 Mg1 2.411(2) 3_655
Cl1 Mg1 2.4178(17) .
Si1 N1 1.722(4) .
Si1 C5 1.873(5) .
Si1 C1 1.924(6) .
Si1 C6 1.888(5) .
Si2 N1 1.711(4) .
Si2 C7 1.908(6) .
Si2 C12 1.890(5) .
Si2 C11 1.884(5) .
Mg1 Cl1 2.411(2) 3_655
Mg1 O1 2.018(4) .
Mg1 N1 1.998(4) .
O1 C13 1.447(6) .
O1 C16 1.447(7) .
C5 H5A 0.9600 .
C5 H5B 0.9600 .
C5 H5C 0.9600 .
C7 C8 1.535(7) .
C7 C10 1.538(7) .
C7 C9 1.546(7) .
C1 C2 1.519(6) .
C1 C3 1.541(6) .
C1 C4 1.528(8) .
C2 H2A 0.9600 .
C2 H2B 0.9600 .
C2 H2C 0.9600 .
C12 H12A 0.9600 .
C12 H12B 0.9600 .
C12 H12C 0.9600 .
C11 H11A 0.9600 .
C11 H11B 0.9600 .
C11 H11C 0.9600 .
C3 H3A 0.9600 .
C3 H3B 0.9600 .
C3 H3C 0.9600 .
C8 H8A 0.9600 .
C8 H8B 0.9600 .
C8 H8C 0.9600 .
C4 H4A 0.9600 .
C4 H4B 0.9600 .
C4 H4C 0.9600 .
C10 H10A 0.9600 .
C10 H10B 0.9600 .
C10 H10C 0.9600 .
C13 H13A 0.9700 .
C13 H13B 0.9700 .
C13 C14 1.462(8) .
C9 H9A 0.9600 .
C9 H9B 0.9600 .
C9 H9C 0.9600 .
C14 H14A 0.9700 .
C14 H14B 0.9700 .
C14 C15 1.508(7) .
C16 H16A 0.9700 .
C16 H16B 0.9700 .
C16 C15 1.462(8) .
C15 H15A 0.9700 .
C15 H15B 0.9700 .
C6 H6A 0.9600 .
C6 H6B 0.9600 .
C6 H6C 0.9600 .

loop_
_geom_torsion_atom_site_label_1
_geom_torsion_atom_site_label_2
_geom_torsion_atom_site_label_3
_geom_torsion_atom_site_label_4
_geom_torsion
Mg1 O1 C13 C14 151.2(4)
Mg1 O1 C16 C15 -162.5(4)
O1 C13 C14 C15 31.0(7)
O1 C16 C15 C14 -0.6(8)
C5 Si1 N1 Si2 -154.6(3)
C5 Si1 N1 Mg1 25.4(3)
C7 Si2 N1 Si1 117.0(3)
C7 Si2 N1 Mg1 -63.0(3)
C1 Si1 N1 Si2 85.3(3)
C1 Si1 N1 Mg1 -94.7(3)
C12 Si2 N1 Si1 -3.2(4)
C12 Si2 N1 Mg1 176.8(3)
C11 Si2 N1 Si1 -122.9(3)
C11 Si2 N1 Mg1 57.1(3)
C13 O1 C16 C15 20.0(7)
C13 C14 C15 C16 -18.8(8)
C16 O1 C13 C14 -31.5(7)
C6 Si1 N1 Si2 -38.5(4)
C6 Si1 N1 Mg1 141.5(3)
